data_2243053
loop_
_publ_author_name
'Bogdanov, Georgii'
'Tillotson, John P.'
'Bustos, Jenna'
'Timofeeva, Tatiana V.'

_publ_section_title
;
 Synthesis and structure of push--pull merocyanines based on barbituric
 and thiobarbituric acid
;
_journal_coeditor_code YK2125
_journal_issue 9
_journal_name_full 'Acta Crystallographica Section E'
_journal_page_first 1306
_journal_page_last 1310
_journal_paper_doi 10.1107/S2056989019011071
_journal_volume 75
_journal_year 2019
_chemical_formula_iupac 'C25 H29 N3 O3'
_chemical_formula_moiety 'C25 H29 N3 O3'
_chemical_formula_sum 'C25 H29 N3 O3'
_chemical_formula_weight 419.51
_chemical_name_systematic
1,3-Diethyl-5-{(2<i>E</i>,4<i>E</i>)-6-[(<i>E</i>)-1,3,3-trimethylindolin-2-ylidene]hexa-2,4-dien-1-ylidene}pyrimidine-2,4,6(1<i>H</i>,3<i>H</i>,5<i>H</i>)-trione
_space_group_crystal_system monoclinic
_space_group_IT_number 14
_space_group_name_Hall '-P 2ybc'
_space_group_name_H-M_alt 'P 1 21/c 1'
_symmetry_space_group_name_Hall '-P 2ybc'
_symmetry_space_group_name_H-M 'P 1 21/c 1'
_atom_sites_solution_hydrogens geom
_atom_sites_solution_primary dual
_atom_sites_solution_secondary difmap
_audit_creation_method
;
Olex2 1.2
(compiled 2018.05.29 svn.r3508 for OlexSys, GUI svn.r5506)
;
_cell_angle_alpha 90
_cell_angle_beta 93.717(2)
_cell_angle_gamma 90
_cell_formula_units_Z 4
_cell_length_a 11.7624(9)
_cell_length_b 22.9546(19)
_cell_length_c 8.1934(7)
_cell_measurement_reflns_used 8868
_cell_measurement_temperature 100
_cell_measurement_theta_max 28.16
_cell_measurement_theta_min 2.48
_cell_volume 2207.6(3)
_computing_cell_refinement
;
SAINT (Bruker, 2016)
;
_computing_data_collection
;
APEX3 (Bruker, 2016)
;
_computing_data_reduction
;
SAINT (Bruker, 2016)
;
_computing_molecular_graphics
;
<i>OLEX2</i> (Dolomanov <i>et al.</i>,  2009)
;
_computing_publication_material
;
<i>OLEX2</i> (Dolomanov <i>et al.</i>,  2009)
;
_computing_structure_refinement
;
SHELXL (Sheldrick, 2015b)
;
_computing_structure_solution
;
SHELXT (Sheldrick, 2015a)
;
_diffrn_ambient_temperature 100
_diffrn_measured_fraction_theta_full 1.000
_diffrn_measured_fraction_theta_max 0.995
_diffrn_measurement_device_type 'Bruker APEXII CCD'
_diffrn_measurement_method '\f and \w scans'
_diffrn_radiation_type MoK\a
_diffrn_radiation_wavelength 0.71073
_diffrn_reflns_av_R_equivalents 0.0847
_diffrn_reflns_av_unetI/netI 0.0474
_diffrn_reflns_limit_h_max 17
_diffrn_reflns_limit_h_min -16
_diffrn_reflns_limit_k_max 33
_diffrn_reflns_limit_k_min -33
_diffrn_reflns_limit_l_max 11
_diffrn_reflns_limit_l_min -11
_diffrn_reflns_number 69450
_diffrn_reflns_theta_full 25.242
_diffrn_reflns_theta_max 31.070
_diffrn_reflns_theta_min 1.735
_diffrn_standards_number 0
_exptl_absorpt_coefficient_mu 0.084
_exptl_absorpt_correction_T_max 0.7461
_exptl_absorpt_correction_T_min 0.6009
_exptl_absorpt_correction_type multi-scan
_exptl_absorpt_process_details
;
(SADABS; Bruker, 2016)
;
_exptl_crystal_colour 'metallic light blue'
_exptl_crystal_density_diffrn 1.262
_exptl_crystal_description plate
_exptl_crystal_F_000 896
_exptl_crystal_size_max 0.3
_exptl_crystal_size_mid 0.25
_exptl_crystal_size_min 0.11
_refine_diff_density_max 0.333
_refine_diff_density_min -0.276
_refine_ls_extinction_method none
_refine_ls_goodness_of_fit_ref 1.017
_refine_ls_hydrogen_treatment constr
_refine_ls_matrix_type full
_refine_ls_number_parameters 285
_refine_ls_number_reflns 7037
_refine_ls_number_restraints 0
_refine_ls_restrained_S_all 1.017
_refine_ls_R_factor_all 0.0841
_refine_ls_R_factor_gt 0.0482
_refine_ls_shift/su_max 0.000
_refine_ls_shift/su_mean 0.000
_refine_ls_structure_factor_coef Fsqd
_refine_ls_weighting_details 'w=1/[\s^2^(Fo^2^)+(0.0433P)^2^+0.7306P] where P=(Fo^2^+2Fc^2^)/3'
_refine_ls_weighting_scheme calc
_refine_ls_wR_factor_gt 0.1004
_refine_ls_wR_factor_ref 0.1170
_reflns_number_gt 4810
_reflns_number_total 7037
_reflns_threshold_expression 'I > 2\s(I)'
_cod_data_source_file yk2125sup1.cif
_cod_data_source_block TMI
_cod_database_code 2243053
_shelx_space_group_comment
;
The symmetry employed for this shelxl refinement is uniquely defined
by the following loop, which should always be used as a source of
symmetry information in preference to the above space-group names.
They are only intended as comments.
;
_shelx_estimated_absorpt_t_min 0.975
_shelx_estimated_absorpt_t_max 0.991

loop_
_space_group_symop_operation_xyz
'x, y, z'
'-x, y+1/2, -z+1/2'
'-x, -y, -z'
'x, -y-1/2, z-1/2'

loop_
_atom_site_type_symbol
_atom_site_label
_atom_site_fract_x
_atom_site_fract_y
_atom_site_fract_z
_atom_site_U_iso_or_equiv
_atom_site_adp_type
_atom_site_calc_flag
_atom_site_occupancy
O O1 0.57141(8) 0.28544(4) 0.06369(11) 0.0250(2) Uani d 1
C C14 0.45141(11) 0.39420(5) 0.74941(16) 0.0210(3) Uani d 1
H H14 0.486034 0.431317 0.765679 0.025 Uiso calc 1
O O3 0.84399(9) 0.40063(4) -0.13659(12) 0.0300(2) Uani d 1
O O2 0.68018(9) 0.46420(4) 0.31743(12) 0.0314(2) Uani d 1
N N1 0.28095(9) 0.42110(4) 1.26866(12) 0.0195(2) Uani d 1
N N2 0.70066(9) 0.34541(5) -0.04349(13) 0.0203(2) Uani d 1
N N3 0.75975(9) 0.43289(4) 0.08893(13) 0.0201(2) Uani d 1
C C7 0.29334(10) 0.38885(5) 1.13030(15) 0.0172(2) Uani d 1
C C8 0.21355(10) 0.33601(5) 1.13327(15) 0.0174(2) Uani d 1
C C5 0.15411(11) 0.34692(5) 1.28882(15) 0.0187(2) Uani d 1
C C12 0.36413(11) 0.40500(5) 1.01155(15) 0.0196(2) Uani d 1
H H12 0.404050 0.440701 1.028219 0.023 Uiso calc 1
C C4 0.19733(11) 0.39734(5) 1.36456(15) 0.0195(2) Uani d 1
C C13 0.38377(11) 0.37410(5) 0.86730(15) 0.0201(2) Uani d 1
H H13 0.348086 0.337243 0.850912 0.024 Uiso calc 1
C C20 0.62694(11) 0.33057(5) 0.07785(15) 0.0195(2) Uani d 1
C C17 0.55933(10) 0.35433(5) 0.34446(15) 0.0201(2) Uani d 1
H H17 0.523420 0.317338 0.333554 0.024 Uiso calc 1
C C21 0.77321(11) 0.39312(6) -0.03588(15) 0.0212(3) Uani d 1
C C15 0.47303(11) 0.36355(6) 0.60582(16) 0.0209(3) Uani d 1
H H15 0.439083 0.326297 0.589055 0.025 Uiso calc 1
C C18 0.62303(10) 0.37085(5) 0.21547(15) 0.0188(2) Uani d 1
C C19 0.68610(11) 0.42537(5) 0.21503(15) 0.0206(3) Uani d 1
C C16 0.54072(11) 0.38470(6) 0.48855(16) 0.0214(3) Uani d 1
H H16 0.576385 0.421508 0.506047 0.026 Uiso calc 1
C C22 0.83708(11) 0.48360(5) 0.09856(16) 0.0225(3) Uani d 1
H H22A 0.797739 0.517098 0.146023 0.027 Uiso calc 1
H H22B 0.856797 0.494552 -0.013005 0.027 Uiso calc 1
C C9 0.12617(11) 0.33600(6) 0.98519(15) 0.0218(3) Uani d 1
H H9A 0.069422 0.305443 0.999149 0.033 Uiso calc 1
H H9B 0.165282 0.328573 0.885221 0.033 Uiso calc 1
H H9C 0.088140 0.373965 0.976858 0.033 Uiso calc 1
C C6 0.06730(11) 0.31656(6) 1.35644(16) 0.0229(3) Uani d 1
H H6 0.037084 0.282200 1.305626 0.028 Uiso calc 1
C C3 0.15744(12) 0.41847(6) 1.50894(16) 0.0243(3) Uani d 1
H H3 0.188713 0.452496 1.560313 0.029 Uiso calc 1
C C10 0.28018(11) 0.27818(5) 1.14518(17) 0.0230(3) Uani d 1
H H10A 0.226542 0.245599 1.148562 0.034 Uiso calc 1
H H10B 0.330873 0.278119 1.244935 0.034 Uiso calc 1
H H10C 0.325495 0.274050 1.049600 0.034 Uiso calc 1
C C24 0.70962(12) 0.30531(6) -0.18308(15) 0.0235(3) Uani d 1
H H24A 0.730561 0.327686 -0.279980 0.028 Uiso calc 1
H H24B 0.634697 0.286813 -0.209861 0.028 Uiso calc 1
C C2 0.06930(12) 0.38748(6) 1.57531(16) 0.0267(3) Uani d 1
H H2 0.039178 0.400960 1.673280 0.032 Uiso calc 1
C C1 0.02468(12) 0.33723(6) 1.50078(17) 0.0272(3) Uani d 1
H H1 -0.035165 0.316835 1.548404 0.033 Uiso calc 1
C C11 0.34104(12) 0.47513(6) 1.30867(17) 0.0255(3) Uani d 1
H H11A 0.331476 0.485237 1.423182 0.038 Uiso calc 1
H H11B 0.309903 0.506406 1.237660 0.038 Uiso calc 1
H H11C 0.422246 0.470163 1.292140 0.038 Uiso calc 1
C C25 0.79828(12) 0.25841(6) -0.14451(18) 0.0289(3) Uani d 1
H H25A 0.805058 0.233709 -0.240946 0.043 Uiso calc 1
H H25B 0.775041 0.234562 -0.053227 0.043 Uiso calc 1
H H25C 0.871977 0.276688 -0.114467 0.043 Uiso calc 1
C C23 0.94519(12) 0.47040(6) 0.20246(19) 0.0297(3) Uani d 1
H H23A 0.994861 0.504712 0.206046 0.045 Uiso calc 1
H H23B 0.984717 0.437534 0.154931 0.045 Uiso calc 1
H H23C 0.925955 0.460408 0.313647 0.045 Uiso calc 1

loop_
_atom_site_aniso_label
_atom_site_aniso_U_11
_atom_site_aniso_U_22
_atom_site_aniso_U_33
_atom_site_aniso_U_12
_atom_site_aniso_U_13
_atom_site_aniso_U_23
O1 0.0246(5) 0.0215(5) 0.0289(5) -0.0026(4) 0.0012(4) -0.0021(4)
C14 0.0197(6) 0.0193(6) 0.0243(6) -0.0012(5) 0.0032(5) 0.0022(5)
O3 0.0326(6) 0.0326(5) 0.0261(5) -0.0046(4) 0.0110(4) -0.0023(4)
O2 0.0397(6) 0.0235(5) 0.0325(5) -0.0086(4) 0.0153(5) -0.0079(4)
N1 0.0213(5) 0.0172(5) 0.0200(5) -0.0035(4) 0.0015(4) -0.0014(4)
N2 0.0204(5) 0.0212(5) 0.0193(5) 0.0011(4) 0.0011(4) -0.0016(4)
N3 0.0208(5) 0.0184(5) 0.0214(5) -0.0011(4) 0.0047(4) 0.0003(4)
C7 0.0171(6) 0.0148(5) 0.0193(5) 0.0003(4) -0.0010(4) 0.0008(4)
C8 0.0171(6) 0.0151(5) 0.0200(5) -0.0011(4) 0.0018(4) -0.0005(4)
C5 0.0190(6) 0.0182(5) 0.0186(5) 0.0007(5) -0.0001(4) 0.0017(4)
C12 0.0184(6) 0.0169(5) 0.0234(6) -0.0015(5) 0.0014(5) 0.0013(5)
C4 0.0197(6) 0.0202(6) 0.0183(5) -0.0003(5) -0.0006(5) 0.0019(4)
C13 0.0170(6) 0.0184(6) 0.0248(6) 0.0005(5) 0.0014(5) 0.0023(5)
C20 0.0170(6) 0.0204(6) 0.0210(6) 0.0037(5) 0.0001(5) 0.0014(5)
C17 0.0155(6) 0.0197(6) 0.0250(6) 0.0000(5) 0.0009(5) 0.0006(5)
C21 0.0210(6) 0.0222(6) 0.0203(6) 0.0019(5) 0.0012(5) 0.0006(5)
C15 0.0174(6) 0.0199(6) 0.0256(6) -0.0002(5) 0.0025(5) 0.0021(5)
C18 0.0167(6) 0.0185(6) 0.0211(6) 0.0008(4) 0.0011(4) 0.0001(5)
C19 0.0202(6) 0.0202(6) 0.0217(6) 0.0014(5) 0.0033(5) 0.0009(5)
C16 0.0181(6) 0.0212(6) 0.0250(6) -0.0006(5) 0.0024(5) 0.0011(5)
C22 0.0247(7) 0.0182(6) 0.0253(6) -0.0026(5) 0.0060(5) 0.0020(5)
C9 0.0205(6) 0.0243(6) 0.0204(6) -0.0008(5) -0.0006(5) -0.0031(5)
C6 0.0234(7) 0.0216(6) 0.0239(6) -0.0028(5) 0.0025(5) 0.0013(5)
C3 0.0287(7) 0.0246(6) 0.0194(6) -0.0008(5) -0.0007(5) -0.0015(5)
C10 0.0223(6) 0.0166(6) 0.0302(7) 0.0004(5) 0.0036(5) 0.0015(5)
C24 0.0254(7) 0.0263(6) 0.0187(6) 0.0022(5) -0.0001(5) -0.0041(5)
C2 0.0313(7) 0.0303(7) 0.0190(6) 0.0013(6) 0.0044(5) 0.0014(5)
C1 0.0269(7) 0.0307(7) 0.0245(6) -0.0037(6) 0.0060(5) 0.0041(5)
C11 0.0294(7) 0.0184(6) 0.0283(7) -0.0063(5) -0.0013(6) -0.0032(5)
C25 0.0254(7) 0.0301(7) 0.0308(7) 0.0060(6) -0.0025(6) -0.0096(6)
C23 0.0219(7) 0.0270(7) 0.0402(8) -0.0001(5) 0.0020(6) -0.0045(6)

loop_
_atom_type_symbol
_atom_type_description
_atom_type_scat_dispersion_real
_atom_type_scat_dispersion_imag
_atom_type_scat_source
C C 0.0033 0.0016 'International Tables Vol C Tables 4.2.6.8 and 6.1.1.4'
H H 0.0000 0.0000 'International Tables Vol C Tables 4.2.6.8 and 6.1.1.4'
N N 0.0061 0.0033 'International Tables Vol C Tables 4.2.6.8 and 6.1.1.4'
O O 0.0106 0.0060 'International Tables Vol C Tables 4.2.6.8 and 6.1.1.4'

loop_
_geom_angle_atom_site_label_1
_geom_angle_atom_site_label_2
_geom_angle_atom_site_label_3
_geom_angle
C13 C14 H14 117.8
C13 C14 C15 124.41(12)
C15 C14 H14 117.8
C7 N1 C4 111.60(10)
C7 N1 C11 124.84(11)
C4 N1 C11 123.46(11)
C20 N2 C24 118.41(10)
C21 N2 C20 124.51(11)
C21 N2 C24 116.88(11)
C21 N3 C19 124.60(11)
C21 N3 C22 117.31(10)
C19 N3 C22 117.77(10)
N1 C7 C8 108.43(10)
N1 C7 C12 122.88(11)
C12 C7 C8 128.65(11)
C7 C8 C9 111.44(10)
C7 C8 C10 111.88(10)
C5 C8 C7 101.47(9)
C5 C8 C9 110.04(10)
C5 C8 C10 110.48(10)
C9 C8 C10 111.14(10)
C4 C5 C8 109.71(11)
C6 C5 C8 130.38(11)
C6 C5 C4 119.88(12)
C7 C12 H12 116.6
C7 C12 C13 126.75(12)
C13 C12 H12 116.6
C5 C4 N1 108.73(11)
C3 C4 N1 128.85(12)
C3 C4 C5 122.41(12)
C14 C13 C12 123.73(12)
C14 C13 H13 118.1
C12 C13 H13 118.1
O1 C20 N2 119.21(11)
O1 C20 C18 124.36(12)
N2 C20 C18 116.42(11)
C18 C17 H17 115.6
C18 C17 C16 128.88(12)
C16 C17 H17 115.6
O3 C21 N2 121.68(12)
O3 C21 N3 121.35(12)
N2 C21 N3 116.95(11)
C14 C15 H15 118.3
C16 C15 C14 123.46(12)
C16 C15 H15 118.3
C17 C18 C20 117.41(11)
C17 C18 C19 122.52(11)
C19 C18 C20 120.05(11)
O2 C19 N3 118.62(12)
O2 C19 C18 124.79(12)
N3 C19 C18 116.58(11)
C17 C16 H16 118.6
C15 C16 C17 122.84(12)
C15 C16 H16 118.6
N3 C22 H22A 109.4
N3 C22 H22B 109.4
N3 C22 C23 111.37(11)
H22A C22 H22B 108.0
C23 C22 H22A 109.4
C23 C22 H22B 109.4
C8 C9 H9A 109.5
C8 C9 H9B 109.5
C8 C9 H9C 109.5
H9A C9 H9B 109.5
H9A C9 H9C 109.5
H9B C9 H9C 109.5
C5 C6 H6 120.6
C5 C6 C1 118.90(12)
C1 C6 H6 120.6
C4 C3 H3 121.5
C4 C3 C2 117.03(12)
C2 C3 H3 121.5
C8 C10 H10A 109.5
C8 C10 H10B 109.5
C8 C10 H10C 109.5
H10A C10 H10B 109.5
H10A C10 H10C 109.5
H10B C10 H10C 109.5
N2 C24 H24A 109.4
N2 C24 H24B 109.4
N2 C24 C25 111.31(10)
H24A C24 H24B 108.0
C25 C24 H24A 109.4
C25 C24 H24B 109.4
C3 C2 H2 119.3
C1 C2 C3 121.31(13)
C1 C2 H2 119.3
C6 C1 H1 119.8
C2 C1 C6 120.47(13)
C2 C1 H1 119.8
N1 C11 H11A 109.5
N1 C11 H11B 109.5
N1 C11 H11C 109.5
H11A C11 H11B 109.5
H11A C11 H11C 109.5
H11B C11 H11C 109.5
C24 C25 H25A 109.5
C24 C25 H25B 109.5
C24 C25 H25C 109.5
H25A C25 H25B 109.5
H25A C25 H25C 109.5
H25B C25 H25C 109.5
C22 C23 H23A 109.5
C22 C23 H23B 109.5
C22 C23 H23C 109.5
H23A C23 H23B 109.5
H23A C23 H23C 109.5
H23B C23 H23C 109.5

loop_
_geom_bond_atom_site_label_1
_geom_bond_atom_site_label_2
_geom_bond_distance
O1 C20 1.2261(15)
C14 H14 0.9500
C14 C13 1.3706(18)
C14 C15 1.4080(18)
O3 C21 1.2218(16)
O2 C19 1.2291(15)
N1 C7 1.3696(15)
N1 C4 1.4080(16)
N1 C11 1.4544(16)
N2 C20 1.4029(16)
N2 C21 1.3873(16)
N2 C24 1.4772(16)
N3 C21 1.3876(16)
N3 C19 1.4014(16)
N3 C22 1.4760(16)
C7 C8 1.5347(16)
C7 C12 1.3721(17)
C8 C5 1.5137(17)
C8 C9 1.5385(17)
C8 C10 1.5414(17)
C5 C4 1.3936(17)
C5 C6 1.3816(18)
C12 H12 0.9500
C12 C13 1.4102(18)
C4 C3 1.3881(18)
C13 H13 0.9500
C20 C18 1.4614(17)
C17 H17 0.9500
C17 C18 1.3874(17)
C17 C16 1.4004(18)
C15 H15 0.9500
C15 C16 1.3756(18)
C18 C19 1.4550(17)
C16 H16 0.9500
C22 H22A 0.9900
C22 H22B 0.9900
C22 C23 1.5144(19)
C9 H9A 0.9800
C9 H9B 0.9800
C9 H9C 0.9800
C6 H6 0.9500
C6 C1 1.3971(19)
C3 H3 0.9500
C3 C2 1.3964(19)
C10 H10A 0.9800
C10 H10B 0.9800
C10 H10C 0.9800
C24 H24A 0.9900
C24 H24B 0.9900
C24 C25 1.5177(19)
C2 H2 0.9500
C2 C1 1.392(2)
C1 H1 0.9500
C11 H11A 0.9800
C11 H11B 0.9800
C11 H11C 0.9800
C25 H25A 0.9800
C25 H25B 0.9800
C25 H25C 0.9800
C23 H23A 0.9800
C23 H23B 0.9800
C23 H23C 0.9800

loop_
_geom_hbond_atom_site_label_D
_geom_hbond_atom_site_label_H
_geom_hbond_atom_site_label_A
_geom_hbond_site_symmetry_A
_geom_hbond_distance_DH
_geom_hbond_distance_HA
_geom_hbond_distance_DA
_geom_hbond_angle_DHA
_geom_hbond_publ_flag
C3 H3 O2 3_667 0.95 2.61 3.5458(17) 166.6 yes
C24 H24B O1 4_565 0.99 2.56 3.2939(16) 130.6 yes
C11 H11A O2 3_667 0.98 2.43 3.3891(17) 164.9 yes

_cod_database_fobs_code 2243053
